data_4088964
loop_
_publ_author_name
'Brown, Loren C.'
'Ressegue, Emily'
'Merola, Joseph S.'

_publ_section_title
;
 Rapid Access to Derivatized, Dimeric, Ring-Substituted
 Dichloro(cyclopentadienyl)rhodium(III) and Iridium(III) Complexes
;
_journal_issue 24
_journal_name_full Organometallics
_journal_page_first 4014
_journal_paper_doi 10.1021/acs.organomet.6b00580
_journal_volume 35
_journal_year 2016
_chemical_formula_moiety 'C24 H38 Cl4 Rh2, 2(C H2 Cl2)'
_chemical_formula_sum 'C26 H42 Cl8 Rh2'
_chemical_formula_weight 844.01
_space_group_crystal_system triclinic
_space_group_IT_number 2
_space_group_name_Hall '-P 1'
_space_group_name_H-M_alt 'P -1'
_atom_sites_solution_hydrogens geom
_audit_creation_date 2015-12-07
_audit_creation_method
;
Olex2 1.2
(compiled 2015.09.30 svn.r3233 for OlexSys, GUI svn.r5103)
;
_cell_angle_alpha 81.339(5)
_cell_angle_beta 84.115(5)
_cell_angle_gamma 71.983(6)
_cell_formula_units_Z 1
_cell_length_a 8.7683(5)
_cell_length_b 9.0638(6)
_cell_length_c 10.9372(6)
_cell_measurement_reflns_used 5393
_cell_measurement_temperature 100.00(10)
_cell_measurement_theta_max 31.9010
_cell_measurement_theta_min 4.2440
_cell_volume 815.73(9)
_computing_cell_refinement
;
CrysAlisPro, Agilent Technologies,
Version 1.171.37.35 (release 13-08-2014 CrysAlis171 .NET)
(compiled Aug 13 2014,18:06:01)
;
_computing_data_collection
;
CrysAlisPro, Agilent Technologies,
Version 1.171.37.35 (release 13-08-2014 CrysAlis171 .NET)
(compiled Aug 13 2014,18:06:01)
;
_computing_data_reduction
;
CrysAlisPro, Agilent Technologies,
Version 1.171.37.35 (release 13-08-2014 CrysAlis171 .NET)
(compiled Aug 13 2014,18:06:01)
;
_computing_molecular_graphics 'Olex2 (Dolomanov et al., 2009)'
_computing_publication_material 'Olex2 (Dolomanov et al., 2009)'
_computing_structure_refinement 'ShelXL (Sheldrick, 2015)'
_computing_structure_solution 'ShelXT (Sheldrick, 2015)'
_diffrn_ambient_environment N~2~
_diffrn_ambient_temperature 100.00(10)
_diffrn_detector 'CCD plate'
_diffrn_detector_area_resol_mean 8.0061
_diffrn_detector_type Eos
_diffrn_measured_fraction_theta_full 0.997
_diffrn_measured_fraction_theta_max 0.907
_diffrn_measurement_details
;
#__ type_ start__ end____ width___ exp.time_
  1 omega  -53.00   38.00   1.0000    4.0000
omega____ theta____ kappa____ phi______ frames
    -      -29.5315   57.0000  -30.0000 91

#__ type_ start__ end____ width___ exp.time_
  2 omega  -88.00    5.00   1.0000    4.0000
omega____ theta____ kappa____ phi______ frames
    -      -29.5315  123.0000   70.0000 93

#__ type_ start__ end____ width___ exp.time_
  3 omega  -48.00   35.00   1.0000    4.0000
omega____ theta____ kappa____ phi______ frames
    -      -29.5315   38.0000   90.0000 83

#__ type_ start__ end____ width___ exp.time_
  4 omega  -94.00  -68.00   1.0000    4.0000
omega____ theta____ kappa____ phi______ frames
    -      -29.5315  -77.0000  -60.0000 26

#__ type_ start__ end____ width___ exp.time_
  5 omega  -24.00    3.00   1.0000    4.0000
omega____ theta____ kappa____ phi______ frames
    -      -29.5315  -77.0000  -60.0000 27

#__ type_ start__ end____ width___ exp.time_
  6 omega -100.00   -6.00   1.0000    4.0000
omega____ theta____ kappa____ phi______ frames
    -      -29.5315  -57.0000 -180.0000 94

#__ type_ start__ end____ width___ exp.time_
  7 omega -100.00  -71.00   1.0000    4.0000
omega____ theta____ kappa____ phi______ frames
    -      -29.5315  -57.0000  -60.0000 29

#__ type_ start__ end____ width___ exp.time_
  8 omega -100.00   -6.00   1.0000    4.0000
omega____ theta____ kappa____ phi______ frames
    -      -29.5315  -57.0000   30.0000 94
;
_diffrn_measurement_device 'four-circle diffractometer'
_diffrn_measurement_device_type 'Xcalibur, Eos, Gemini ultra'
_diffrn_measurement_method '\w scans'
_diffrn_orient_matrix_UB_11 -0.0378774000
_diffrn_orient_matrix_UB_12 0.0272743000
_diffrn_orient_matrix_UB_13 0.0562563000
_diffrn_orient_matrix_UB_21 0.0627266000
_diffrn_orient_matrix_UB_22 -0.0555267000
_diffrn_orient_matrix_UB_23 0.0333022000
_diffrn_orient_matrix_UB_31 0.0435022000
_diffrn_orient_matrix_UB_32 0.0552574000
_diffrn_orient_matrix_UB_33 -0.0066991000
_diffrn_radiation_monochromator graphite
_diffrn_radiation_probe x-ray
_diffrn_radiation_type MoK\a
_diffrn_radiation_wavelength 0.71073
_diffrn_reflns_av_R_equivalents 0.0403
_diffrn_reflns_av_unetI/netI 0.0630
_diffrn_reflns_Laue_measured_fraction_full 0.997
_diffrn_reflns_Laue_measured_fraction_max 0.907
_diffrn_reflns_limit_h_max 12
_diffrn_reflns_limit_h_min -12
_diffrn_reflns_limit_k_max 13
_diffrn_reflns_limit_k_min -13
_diffrn_reflns_limit_l_max 16
_diffrn_reflns_limit_l_min -15
_diffrn_reflns_number 10558
_diffrn_reflns_point_group_measured_fraction_full 0.997
_diffrn_reflns_point_group_measured_fraction_max 0.907
_diffrn_reflns_theta_full 30.000
_diffrn_reflns_theta_max 32.446
_diffrn_reflns_theta_min 3.664
_diffrn_source 'Enhance (Mo) X-ray Source'
_exptl_absorpt_coefficient_mu 1.683
_exptl_absorpt_correction_T_max 0.895
_exptl_absorpt_correction_T_min 0.649
_exptl_absorpt_correction_type analytical
_exptl_absorpt_process_details
;
CrysAlisPro, Agilent Technologies,
Version 1.171.37.35 (release 13-08-2014 CrysAlis171 .NET)
(compiled Aug 13 2014,18:06:01)
Analytical numeric absorption correction using a multifaceted crystal
			model based on expressions derived by R.C. Clark & J.S. Reid.
(Clark, R. C. & Reid, J. S. (1995). Acta Cryst. A51, 887-897)
Empirical absorption correction using spherical harmonics,
 implemented in SCALE3 ABSPACK scaling algorithm.
;
_exptl_crystal_colour violet
_exptl_crystal_colour_primary violet
_exptl_crystal_density_diffrn 1.718
_exptl_crystal_description block
_exptl_crystal_F_000 424
_exptl_crystal_size_max 0.4101
_exptl_crystal_size_mid 0.1635
_exptl_crystal_size_min 0.1034
_refine_diff_density_max 0.931
_refine_diff_density_min -0.821
_refine_diff_density_rms 0.140
_refine_ls_extinction_method none
_refine_ls_goodness_of_fit_ref 1.043
_refine_ls_hydrogen_treatment constr
_refine_ls_matrix_type full
_refine_ls_number_parameters 168
_refine_ls_number_reflns 5333
_refine_ls_number_restraints 0
_refine_ls_restrained_S_all 1.043
_refine_ls_R_factor_all 0.0437
_refine_ls_R_factor_gt 0.0354
_refine_ls_shift/su_max 0.001
_refine_ls_shift/su_mean 0.000
_refine_ls_structure_factor_coef Fsqd
_refine_ls_weighting_details 'w=1/[\s^2^(Fo^2^)+(0.0171P)^2^+0.0299P] where P=(Fo^2^+2Fc^2^)/3'
_refine_ls_weighting_scheme calc
_refine_ls_wR_factor_gt 0.0654
_refine_ls_wR_factor_ref 0.0702
_reflns_Friedel_coverage 0.000
_reflns_number_gt 4636
_reflns_number_total 5333
_reflns_threshold_expression 'I > 2\s(I)'
_cod_data_source_file om6b00580_si_002.cif
_cod_data_source_block 3b_lbx-017abs
_cod_database_code 4088964
_chemical_oxdiff_formula 'C13 H21 Cl4 Rh'
_shelx_space_group_comment
;
The symmetry employed for this shelxl refinement is uniquely defined
by the following loop, which should always be used as a source of
symmetry information in preference to the above space-group names.
They are only intended as comments.
;
_olex2_refinement_description
;
1. Others
 Fixed Uiso: H6A(0.022) H6B(0.022) H6C(0.022) H7A(0.021) H7B(0.021) H7C(0.021)
 H8A(0.022) H8B(0.022) H8C(0.022) H9A(0.022) H9B(0.022) H9C(0.022) H10A(0.017)
 H10B(0.017) H11A(0.022) H11B(0.022) H12A(0.04) H12B(0.04) H12C(0.04)
 H13A(0.045) H13B(0.045)
 Fixed X: H6A(0.6236) H6B(0.5452) H6C(0.7198) H7A(0.9063) H7B(0.7427)
 H7C(0.7373) H8A(1.0488) H8B(0.8837) H8C(0.9404) H9A(0.997) H9B(0.8301)
 H9C(0.8482) H10A(0.5883) H10B(0.673) H11A(0.8375) H11B(0.9205) H12A(0.6648)
 H12B(0.7478) H12C(0.8486) H13A(0.3888) H13B(0.2586)
 Fixed Y: H6A(-0.095) H6B(-0.039) H6C(-0.1639) H7A(0.0208) H7B(0.1559) H7C(-
 0.0128) H8A(0.3072) H8B(0.4427) H8C(0.3004) H9A(0.3251) H9B(0.3668)
 H9C(0.4675) H10A(0.0932) H10B(0.2163) H11A(-0.1108) H11B(0.0128) H12A(-0.0694)
 H12B(0.054) H12C(-0.1269) H13A(0.4777) H13B(0.3845)
 Fixed Z: H6A(0.5604) H6B(0.6906) H6C(0.6833) H7A(0.3499) H7B(0.319)
 H7C(0.3845) H8A(0.459) H8B(0.4334) H8C(0.3521) H9A(0.7214) H9B(0.8024)
 H9C(0.6713) H10A(0.8559) H10B(0.8847) H11A(0.8787) H11B(0.9096) H12A(1.061)
 H12B(1.0918) H12C(1.096) H13A(0.8605) H13B(0.8757)
;
_shelx_shelxl_version_number 2014/7
_olex2_submission_special_instructions 'No special instructions were received'

loop_
_space_group_symop_operation_xyz
'x, y, z'
'-x, -y, -z'

loop_
_atom_site_label
_atom_site_type_symbol
_atom_site_fract_x
_atom_site_fract_y
_atom_site_fract_z
_atom_site_U_iso_or_equiv
_atom_site_adp_type
_atom_site_occupancy
_atom_site_site_symmetry_order
_atom_site_calc_flag
_atom_site_refinement_flags_posn
C1 C 0.7204(3) 0.0590(3) 0.6176(2) 0.0104(4) Uani 1 1 d .
C2 C 0.7874(3) 0.1185(3) 0.5031(2) 0.0106(4) Uani 1 1 d .
C3 C 0.8506(3) 0.2405(3) 0.5259(2) 0.0096(4) Uani 1 1 d .
C4 C 0.8254(3) 0.2540(3) 0.6555(2) 0.0098(4) Uani 1 1 d .
C5 C 0.7395(3) 0.1465(3) 0.7127(2) 0.0102(4) Uani 1 1 d .
C6 C 0.6458(3) -0.0709(3) 0.6399(2) 0.0147(5) Uani 1 1 d .
H6A H 0.6236 -0.0950 0.5604 0.022 Uiso 1 1 calc GR
H6B H 0.5452 -0.0390 0.6906 0.022 Uiso 1 1 calc GR
H6C H 0.7198 -0.1639 0.6833 0.022 Uiso 1 1 calc GR
C7 C 0.7940(3) 0.0660(3) 0.3783(2) 0.0139(5) Uani 1 1 d .
H7A H 0.9063 0.0208 0.3499 0.021 Uiso 1 1 calc GR
H7B H 0.7427 0.1559 0.3190 0.021 Uiso 1 1 calc GR
H7C H 0.7373 -0.0128 0.3845 0.021 Uiso 1 1 calc GR
C8 C 0.9384(3) 0.3305(3) 0.4347(2) 0.0150(5) Uani 1 1 d .
H8A H 1.0488 0.3072 0.4590 0.022 Uiso 1 1 calc GR
H8B H 0.8837 0.4427 0.4334 0.022 Uiso 1 1 calc GR
H8C H 0.9404 0.3004 0.3521 0.022 Uiso 1 1 calc GR
C9 C 0.8798(3) 0.3627(3) 0.7180(2) 0.0144(5) Uani 1 1 d .
H9A H 0.9970 0.3251 0.7214 0.022 Uiso 1 1 calc GR
H9B H 0.8301 0.3668 0.8024 0.022 Uiso 1 1 calc GR
H9C H 0.8482 0.4675 0.6713 0.022 Uiso 1 1 calc GR
C10 C 0.6909(3) 0.1191(3) 0.8471(2) 0.0146(5) Uani 1 1 d .
H10A H 0.5883 0.0932 0.8559 0.017 Uiso 1 1 calc R
H10B H 0.6730 0.2163 0.8847 0.017 Uiso 1 1 calc R
C11 C 0.8183(3) -0.0137(3) 0.9168(2) 0.0185(5) Uani 1 1 d .
H11A H 0.8375 -0.1108 0.8787 0.022 Uiso 1 1 calc R
H11B H 0.9205 0.0128 0.9096 0.022 Uiso 1 1 calc R
C12 C 0.7651(4) -0.0415(4) 1.0537(2) 0.0269(7) Uani 1 1 d .
H12A H 0.6648 -0.0694 1.0610 0.040 Uiso 1 1 calc GR
H12B H 0.7478 0.0540 1.0918 0.040 Uiso 1 1 calc GR
H12C H 0.8486 -0.1269 1.0960 0.040 Uiso 1 1 calc GR
Cl1 Cl 0.33792(7) 0.27623(7) 0.64676(5) 0.01282(11) Uani 1 1 d .
Cl2 Cl 0.50748(7) 0.57218(7) 0.62645(5) 0.01123(11) Uani 1 1 d .
Rh1 Rh 0.59761(2) 0.30352(2) 0.57555(2) 0.00800(5) Uani 1 1 d .
C13 C 0.2982(5) 0.4566(4) 0.9144(3) 0.0371(8) Uani 1 1 d .
H13A H 0.3888 0.4777 0.8605 0.045 Uiso 1 1 calc R
H13B H 0.2586 0.3845 0.8757 0.045 Uiso 1 1 calc R
Cl3 Cl 0.14401(12) 0.63196(11) 0.92379(7) 0.0433(2) Uani 1 1 d .
Cl4 Cl 0.36787(10) 0.36504(9) 1.06155(7) 0.03260(18) Uani 1 1 d .

loop_
_atom_site_aniso_label
_atom_site_aniso_U_11
_atom_site_aniso_U_22
_atom_site_aniso_U_33
_atom_site_aniso_U_23
_atom_site_aniso_U_13
_atom_site_aniso_U_12
C1 0.0077(10) 0.0069(11) 0.0142(11) 0.0002(8) -0.0026(8) 0.0013(8)
C2 0.0088(10) 0.0089(11) 0.0125(11) -0.0026(8) -0.0007(8) 0.0000(8)
C3 0.0079(10) 0.0079(11) 0.0101(10) 0.0004(8) -0.0005(8) 0.0009(8)
C4 0.0060(10) 0.0100(11) 0.0116(11) 0.0003(8) -0.0013(8) -0.0002(8)
C5 0.0094(10) 0.0094(11) 0.0093(10) 0.0005(8) -0.0008(8) 0.0000(8)
C6 0.0128(11) 0.0100(12) 0.0200(12) -0.0011(9) -0.0003(9) -0.0020(9)
C7 0.0152(12) 0.0132(12) 0.0122(11) -0.0044(9) 0.0014(9) -0.0019(9)
C8 0.0134(12) 0.0169(13) 0.0146(11) 0.0011(9) 0.0003(9) -0.0062(10)
C9 0.0122(11) 0.0164(13) 0.0159(12) -0.0036(9) -0.0022(9) -0.0051(10)
C10 0.0140(12) 0.0185(13) 0.0104(11) 0.0014(9) -0.0002(9) -0.0054(10)
C11 0.0133(12) 0.0231(15) 0.0167(12) 0.0068(10) -0.0052(10) -0.0049(11)
C12 0.0263(15) 0.0397(19) 0.0147(13) 0.0110(12) -0.0057(11) -0.0150(14)
Cl1 0.0098(3) 0.0116(3) 0.0168(3) -0.0017(2) 0.0012(2) -0.0035(2)
Cl2 0.0133(3) 0.0087(3) 0.0105(2) -0.00131(19) -0.0028(2) -0.0008(2)
Rh1 0.00717(8) 0.00737(9) 0.00865(9) -0.00033(6) -0.00071(6) -0.00124(6)
C13 0.062(2) 0.0262(18) 0.0174(14) -0.0037(12) -0.0012(15) -0.0055(17)
Cl3 0.0528(6) 0.0387(5) 0.0247(4) -0.0017(3) -0.0072(4) 0.0066(4)
Cl4 0.0410(5) 0.0266(4) 0.0212(3) -0.0011(3) 0.0020(3) 0.0008(3)

loop_
_atom_type_symbol
_atom_type_description
_atom_type_scat_dispersion_real
_atom_type_scat_dispersion_imag
_atom_type_scat_source
C C 0.0033 0.0016 'International Tables Vol C Tables 4.2.6.8 and 6.1.1.4'
H H 0.0000 0.0000 'International Tables Vol C Tables 4.2.6.8 and 6.1.1.4'
Cl Cl 0.1484 0.1585 'International Tables Vol C Tables 4.2.6.8 and 6.1.1.4'
Rh Rh -1.1178 0.9187 'International Tables Vol C Tables 4.2.6.8 and 6.1.1.4'

loop_
_exptl_crystal_face_index_h
_exptl_crystal_face_index_k
_exptl_crystal_face_index_l
_exptl_crystal_face_perp_dist
_exptl_oxdiff_crystal_face_indexfrac_h
_exptl_oxdiff_crystal_face_indexfrac_k
_exptl_oxdiff_crystal_face_indexfrac_l
_exptl_oxdiff_crystal_face_x
_exptl_oxdiff_crystal_face_y
_exptl_oxdiff_crystal_face_z
1 5 1 0.2038 1.0003 5.0007 1.0003 0.1548 -0.1816 0.3131
5 0 -1 0.0537 5.0006 -0.0001 -1.0002 -0.2457 0.2804 0.2242
1 -1 5 0.0724 1.0001 -1.0004 5.0005 0.2161 0.2848 -0.0453
1 0 -5 0.0437 1.0001 0.0002 -5.0006 -0.3192 -0.1038 0.0770
3 0 -5 0.0368 3.0003 0.0002 -5.0006 -0.3950 0.0217 0.1640
0 -4 -5 0.1415 -0.0001 -4.0004 -5.0008 -0.3904 0.0556 -0.1876
-5 0 1 0.0712 -5.0006 0.0001 1.0002 0.2457 -0.2804 -0.2242
-1 0 -5 0.0722 -1.0002 0.0003 -5.0006 -0.2434 -0.2293 -0.0100
5 0 4 0.0716 5.0006 -0.0003 4.0004 0.0356 0.4469 0.1907
3 5 -3 0.1510 3.0005 5.0009 -3.0002 -0.1460 -0.1894 0.4270
1 0 -1 0.0425 1.0001 0.0000 -1.0001 -0.0941 0.0294 0.0502
-1 0 5 0.0597 -1.0001 -0.0002 5.0006 0.3192 0.1038 -0.0770
4 5 0 0.1869 4.0006 5.0007 0.0002 -0.0151 -0.0267 0.4504
-2 -5 1 0.1927 -2.0004 -5.0008 0.9999 -0.0044 0.1855 -0.3701
-4 -5 -1 0.2037 -4.0007 -5.0006 -1.0003 -0.0411 -0.0066 -0.4437
0 -5 -1 0.1922 -0.0002 -5.0007 -1.0003 -0.1927 0.2444 -0.2696

loop_
_geom_angle_atom_site_label_1
_geom_angle_atom_site_label_2
_geom_angle_atom_site_label_3
_geom_angle
_geom_angle_site_symmetry_3
C2 C1 C5 107.7(2) .
C2 C1 C6 127.7(2) .
C2 C1 Rh1 70.65(13) .
C5 C1 C6 124.6(2) .
C5 C1 Rh1 68.92(13) .
C6 C1 Rh1 126.51(16) .
C1 C2 C3 108.56(19) .
C1 C2 C7 127.2(2) .
C1 C2 Rh1 70.42(13) .
C3 C2 C7 124.2(2) .
C3 C2 Rh1 70.26(13) .
C7 C2 Rh1 125.32(16) .
C2 C3 C8 127.4(2) .
C2 C3 Rh1 70.44(13) .
C4 C3 C2 107.7(2) .
C4 C3 C8 124.8(2) .
C4 C3 Rh1 70.91(13) .
C8 C3 Rh1 127.57(16) .
C3 C4 C5 108.40(19) .
C3 C4 C9 124.6(2) .
C3 C4 Rh1 70.25(12) .
C5 C4 C9 127.0(2) .
C5 C4 Rh1 68.71(12) .
C9 C4 Rh1 126.63(17) .
C1 C5 C10 125.6(2) .
C1 C5 Rh1 71.26(12) .
C4 C5 C1 107.53(19) .
C4 C5 C10 126.7(2) .
C4 C5 Rh1 71.76(12) .
C10 C5 Rh1 126.36(17) .
C1 C6 H6A 109.5 .
C1 C6 H6B 109.5 .
C1 C6 H6C 109.5 .
H6A C6 H6B 109.5 .
H6A C6 H6C 109.5 .
H6B C6 H6C 109.5 .
C2 C7 H7A 109.5 .
C2 C7 H7B 109.5 .
C2 C7 H7C 109.5 .
H7A C7 H7B 109.5 .
H7A C7 H7C 109.5 .
H7B C7 H7C 109.5 .
C3 C8 H8A 109.5 .
C3 C8 H8B 109.5 .
C3 C8 H8C 109.5 .
H8A C8 H8B 109.5 .
H8A C8 H8C 109.5 .
H8B C8 H8C 109.5 .
C4 C9 H9A 109.5 .
C4 C9 H9B 109.5 .
C4 C9 H9C 109.5 .
H9A C9 H9B 109.5 .
H9A C9 H9C 109.5 .
H9B C9 H9C 109.5 .
C5 C10 H10A 109.2 .
C5 C10 H10B 109.2 .
C5 C10 C11 112.0(2) .
H10A C10 H10B 107.9 .
C11 C10 H10A 109.2 .
C11 C10 H10B 109.2 .
C10 C11 H11A 109.4 .
C10 C11 H11B 109.4 .
H11A C11 H11B 108.0 .
C12 C11 C10 111.1(2) .
C12 C11 H11A 109.4 .
C12 C11 H11B 109.4 .
C11 C12 H12A 109.5 .
C11 C12 H12B 109.5 .
C11 C12 H12C 109.5 .
H12A C12 H12B 109.5 .
H12A C12 H12C 109.5 .
H12B C12 H12C 109.5 .
Rh1 Cl2 Rh1 96.53(2) 2_666
C1 Rh1 C2 38.93(9) .
C1 Rh1 C3 65.89(9) .
C1 Rh1 C4 65.77(9) .
C1 Rh1 Cl1 94.07(6) .
C1 Rh1 Cl2 124.34(6) 2_666
C1 Rh1 Cl2 151.91(6) .
C2 Rh1 C4 65.27(8) .
C2 Rh1 Cl1 122.67(6) .
C2 Rh1 Cl2 95.35(6) 2_666
C2 Rh1 Cl2 147.80(6) .
C3 Rh1 C2 39.29(8) .
C3 Rh1 C4 38.84(8) .
C3 Rh1 Cl1 159.86(6) .
C3 Rh1 Cl2 109.02(6) .
C3 Rh1 Cl2 99.89(6) 2_666
C4 Rh1 Cl1 135.96(6) .
C4 Rh1 Cl2 134.27(6) 2_666
C4 Rh1 Cl2 92.65(6) .
C5 Rh1 C1 39.82(8) .
C5 Rh1 C2 66.15(9) .
C5 Rh1 C3 66.34(9) .
C5 Rh1 C4 39.53(9) .
C5 Rh1 Cl1 99.95(7) .
C5 Rh1 Cl2 161.50(7) 2_666
C5 Rh1 Cl2 112.13(6) .
Cl1 Rh1 Cl2 89.53(2) .
Cl1 Rh1 Cl2 89.68(2) 2_666
Cl2 Rh1 Cl2 83.47(2) 2_666
H13A C13 H13B 107.9 .
Cl3 C13 H13A 109.1 .
Cl3 C13 H13B 109.1 .
Cl3 C13 Cl4 112.33(17) .
Cl4 C13 H13A 109.1 .
Cl4 C13 H13B 109.1 .

loop_
_geom_bond_atom_site_label_1
_geom_bond_atom_site_label_2
_geom_bond_distance
_geom_bond_site_symmetry_2
C1 C2 1.430(3) .
C1 C5 1.450(3) .
C1 C6 1.494(3) .
C1 Rh1 2.145(2) .
C2 C3 1.444(3) .
C2 C7 1.501(3) .
C2 Rh1 2.148(2) .
C3 C4 1.430(3) .
C3 C8 1.496(3) .
C3 Rh1 2.146(2) .
C4 C5 1.444(3) .
C4 C9 1.492(3) .
C4 Rh1 2.154(2) .
C5 C10 1.494(3) .
C5 Rh1 2.114(2) .
C6 H6A 0.9800 .
C6 H6B 0.9800 .
C6 H6C 0.9800 .
C7 H7A 0.9800 .
C7 H7B 0.9800 .
C7 H7C 0.9800 .
C8 H8A 0.9800 .
C8 H8B 0.9800 .
C8 H8C 0.9800 .
C9 H9A 0.9800 .
C9 H9B 0.9800 .
C9 H9C 0.9800 .
C10 H10A 0.9900 .
C10 H10B 0.9900 .
C10 C11 1.531(3) .
C11 H11A 0.9900 .
C11 H11B 0.9900 .
C11 C12 1.529(4) .
C12 H12A 0.9800 .
C12 H12B 0.9800 .
C12 H12C 0.9800 .
Cl1 Rh1 2.4040(6) .
Cl2 Rh1 2.4546(6) 2_666
Cl2 Rh1 2.4478(6) .
Rh1 Cl2 2.4546(6) 2_666
C13 H13A 0.9900 .
C13 H13B 0.9900 .
C13 Cl3 1.748(4) .
C13 Cl4 1.771(3) .

loop_
_geom_torsion_atom_site_label_1
_geom_torsion_atom_site_label_2
_geom_torsion_atom_site_label_3
_geom_torsion_atom_site_label_4
_geom_torsion
C1 C2 C3 C4 1.2(3)
C1 C2 C3 C8 176.9(2)
C1 C2 C3 Rh1 -60.26(16)
C1 C5 C10 C11 82.7(3)
C2 C1 C5 C4 -2.7(3)
C2 C1 C5 C10 -177.9(2)
C2 C1 C5 Rh1 60.30(16)
C2 C3 C4 C5 -2.9(3)
C2 C3 C4 C9 177.3(2)
C2 C3 C4 Rh1 -61.15(16)
C3 C4 C5 C1 3.5(3)
C3 C4 C5 C10 178.6(2)
C3 C4 C5 Rh1 -59.22(15)
C4 C5 C10 C11 -91.6(3)
C5 C1 C2 C3 1.0(3)
C5 C1 C2 C7 -179.2(2)
C5 C1 C2 Rh1 -59.21(16)
C5 C10 C11 C12 -179.1(2)
C6 C1 C2 C3 -178.1(2)
C6 C1 C2 C7 1.7(4)
C6 C1 C2 Rh1 121.7(2)
C6 C1 C5 C4 176.4(2)
C6 C1 C5 C10 1.2(4)
C6 C1 C5 Rh1 -120.6(2)
C7 C2 C3 C4 -178.6(2)
C7 C2 C3 C8 -3.0(4)
C7 C2 C3 Rh1 119.9(2)
C8 C3 C4 C5 -178.7(2)
C8 C3 C4 C9 1.5(4)
C8 C3 C4 Rh1 123.0(2)
C9 C4 C5 C1 -176.8(2)
C9 C4 C5 C10 -1.7(4)
C9 C4 C5 Rh1 120.5(2)
Rh1 C1 C2 C3 60.16(16)
Rh1 C1 C2 C7 -120.0(2)
Rh1 C1 C5 C4 -63.02(15)
Rh1 C1 C5 C10 121.8(2)
Rh1 C2 C3 C4 61.45(16)
Rh1 C2 C3 C8 -122.9(2)
Rh1 C3 C4 C5 58.26(15)
Rh1 C3 C4 C9 -121.5(2)
Rh1 C4 C5 C1 62.69(15)
Rh1 C4 C5 C10 -122.2(2)
Rh1 C5 C10 C11 174.76(17)
